data_1533223
loop_
_publ_author_name
'Neiner, D.'
'Golub, V.'
'Wiley, J.B.'

_publ_section_title
;
 Synthesis and characterization of the new layered perovskite, Na0.10 (V
 O4)0.45 La Ti O4 * n(H2 O)
;
_journal_name_full 'Materials Research Bulletin'
_journal_page_first 1385
_journal_page_last 1392
_journal_volume 39
_journal_year 2004
_chemical_formula_sum 'La O4 Ti V0.45'
_chemical_name_systematic 'Na0.1 (V O)0.45 La (Ti O4) (H2 O)0.6'
_space_group_IT_number 129
_symmetry_space_group_name_Hall '-P 4a 2a'
_symmetry_space_group_name_H-M 'P 4/n m m :2'
_cell_angle_alpha 90
_cell_angle_beta 90
_cell_angle_gamma 90
_cell_formula_units_Z 2
_cell_length_a 3.7189
_cell_length_b 3.7189
_cell_length_c 12.2944
_cell_volume 170.034
_citation_journal_id_ASTM MRBUAC
_cod_data_source_file Neiner_MRBUAC_2004_1923.cif
_cod_data_source_block La1O4Ti1V0.45
_cod_original_cell_volume 170.0342
_cod_original_formula_sum 'La1 O4 Ti1 V0.45'
_cod_database_code 1533223

loop_
_symmetry_equiv_pos_as_xyz
x,y,z
-y+1/2,x,z
-x+1/2,-y+1/2,z
y,-x+1/2,z
x+1/2,-y,-z
y+1/2,x+1/2,-z
-x,y+1/2,-z
-y,-x,-z
-x,-y,-z
y-1/2,-x,-z
x-1/2,y-1/2,-z
-y,x-1/2,-z
-x-1/2,y,z
-y-1/2,-x-1/2,z
x,-y-1/2,z
y,x,z

loop_
_atom_site_label
_atom_site_type_symbol
_atom_site_fract_x
_atom_site_fract_y
_atom_site_fract_z
_atom_site_occupancy
_atom_site_U_iso_or_equiv
V1 V+4 0.25 0.75 0 0.45 0.0
Ti1 Ti+4 0.75 0.75 0.2031 1 0.0
O2 O-2 0.75 0.75 0.5821 1 0.0
O1 O-2 0.75 0.25 0.7596 1 0.0
O3 O-2 0.75 0.75 0.9426 1 0.0
La1 La+3 0.75 0.75 0.3815 1 0.0
